data_4024262
loop_
_publ_author_name
'Katharine Geramita'
'Jennifer McBee'
'T. Don Tilley'

_publ_section_title
;
2,7-Substituted Hexafluoroheterofluorenes as Potential Building Blocks for
Electron Transporting Materials
;
_journal_name_full 'Journal of Organic Chemistry'
_journal_page_first 820
_journal_page_last 829
_journal_paper_doi 10.1021/jo802171t
_journal_volume 74
_journal_year 2009
_chemical_formula_moiety 'C24 H10 F8 Sn'
_chemical_formula_sum 'C24 H10 F8 Sn'
_chemical_formula_weight 569.01
_chemical_name_systematic
; 
 ? 
;
_space_group_IT_number 14
_symmetry_cell_setting monoclinic
_symmetry_space_group_name_Hall '-P 2ybc'
_symmetry_space_group_name_H-M 'P 1 21/c 1'
_atom_sites_solution_hydrogens geom
_atom_sites_solution_primary direct
_atom_sites_solution_secondary difmap
_audit_creation_method SHELXL-97
_cell_angle_alpha 90.00
_cell_angle_beta 104.138(5)
_cell_angle_gamma 90.00
_cell_formula_units_Z 4
_cell_length_a 8.290(3)
_cell_length_b 15.227(5)
_cell_length_c 16.829(5)
_cell_measurement_reflns_used 1597
_cell_measurement_temperature 193(2)
_cell_measurement_theta_max 19.75
_cell_measurement_theta_min 2.49
_cell_volume 2059.9(11)
_computing_cell_refinement 'Bruker XSCANS'
_computing_data_collection 'Bruker XSCANS'
_computing_data_reduction 'Bruker SHELXTL'
_computing_molecular_graphics 'Bruker SHELXTL'
_computing_publication_material 'Bruker SHELXTL'
_computing_structure_refinement 'SHELXL-97 (Sheldrick, 1997)'
_computing_structure_solution 'SHELXS-97 (Sheldrick, 1990)'
_diffrn_ambient_temperature 193(2)
_diffrn_measured_fraction_theta_full 1.000
_diffrn_measured_fraction_theta_max 1.000
_diffrn_measurement_device_type 'Bruker P4'
_diffrn_measurement_method '\w scans'
_diffrn_radiation_monochromator graphite
_diffrn_radiation_source 'fine-focus sealed tube'
_diffrn_radiation_type MoK\a
_diffrn_radiation_wavelength 0.71073
_diffrn_reflns_av_R_equivalents 0.0397
_diffrn_reflns_av_sigmaI/netI 0.0617
_diffrn_reflns_limit_h_max 6
_diffrn_reflns_limit_h_min -9
_diffrn_reflns_limit_k_max 16
_diffrn_reflns_limit_k_min -16
_diffrn_reflns_limit_l_max 18
_diffrn_reflns_limit_l_min -14
_diffrn_reflns_number 9031
_diffrn_reflns_theta_full 23.25
_diffrn_reflns_theta_max 23.25
_diffrn_reflns_theta_min 1.83
_diffrn_standards_decay_% 0
_diffrn_standards_interval_count 0
_diffrn_standards_interval_time 0
_diffrn_standards_number 0
_exptl_absorpt_coefficient_mu 1.321
_exptl_absorpt_correction_T_max .889
_exptl_absorpt_correction_T_min .820
_exptl_absorpt_correction_type none
_exptl_absorpt_process_details 'Sadabs, 2004'
_exptl_crystal_colour white
_exptl_crystal_density_diffrn 1.835
_exptl_crystal_density_method 'not measured'
_exptl_crystal_description block
_exptl_crystal_F_000 1104
_exptl_crystal_size_max .2
_exptl_crystal_size_mid .1
_exptl_crystal_size_min .1
_refine_diff_density_max 0.356
_refine_diff_density_min -0.352
_refine_diff_density_rms 0.073
_refine_ls_extinction_method none
_refine_ls_goodness_of_fit_ref 1.060
_refine_ls_hydrogen_treatment constr
_refine_ls_matrix_type full
_refine_ls_number_parameters 298
_refine_ls_number_reflns 2957
_refine_ls_number_restraints 0
_refine_ls_restrained_S_all 1.060
_refine_ls_R_factor_all 0.0433
_refine_ls_R_factor_gt 0.0299
_refine_ls_shift/su_max 0.001
_refine_ls_shift/su_mean 0.000
_refine_ls_structure_factor_coef Fsqd
_refine_ls_weighting_details 'calc w=1/[\s^2^(Fo^2^)+(0.0000P)^2^+0.1610P] where P=(Fo^2^+2Fc^2^)/3'
_refine_ls_weighting_scheme calc
_refine_ls_wR_factor_gt 0.0664
_refine_ls_wR_factor_ref 0.0705
_reflns_number_gt 2375
_reflns_number_total 2957
_reflns_threshold_expression >2sigma(I)
_cod_data_source_file jo802171t_si_003.cif
_cod_data_source_block kathsnm
_cod_depositor_comments
;
The following automatic conversions were performed:
'_symmetry_cell_setting' value 'Monoclinic' changed to 'monoclinic'
according to '/home/saulius/struct/CIF-dictionaries/cif_core.dic'
dictionary named 'cif_core.dic' version 2.4.1 from 2010-06-29.

Automatic conversion script
Id: cif_fix_enum 1527 2010-12-29 10:47:43Z saulius 
;
_cod_original_sg_symbol_H-M P2(1)/c
_cod_database_code 4024262

loop_
_symmetry_equiv_pos_as_xyz
'x, y, z'
'-x, y+1/2, -z+1/2'
'-x, -y, -z'
'x, -y-1/2, z-1/2'

loop_
_atom_site_label
_atom_site_type_symbol
_atom_site_fract_x
_atom_site_fract_y
_atom_site_fract_z
_atom_site_U_iso_or_equiv
_atom_site_adp_type
_atom_site_occupancy
_atom_site_symmetry_multiplicity
_atom_site_calc_flag
_atom_site_refinement_flags
_atom_site_disorder_assembly
_atom_site_disorder_group
Sn1 Sn 0.38925(3) 0.956928(17) 0.230889(16) 0.02987(12) Uani 1 1 d . . .
F8 F 0.6256(3) 0.77831(16) 0.27642(15) 0.0495(7) Uani 1 1 d . . .
C24 C 0.3290(4) 0.9545(2) 0.0488(2) 0.0293(9) Uani 1 1 d . . .
F7 F 0.1411(3) 1.12253(16) 0.15090(15) 0.0509(7) Uani 1 1 d . . .
C23 C 0.5647(5) 1.0392(2) 0.3096(2) 0.0307(9) Uani 1 1 d . . .
F6 F 0.1012(3) 1.07842(17) -0.12724(15) 0.0577(7) Uani 1 1 d . . .
F5 F 0.0201(3) 1.17303(15) -0.00739(15) 0.0535(7) Uani 1 1 d . . .
F4 F 0.2868(4) 0.93993(18) -0.09682(15) 0.0669(8) Uani 1 1 d . . .
F3 F 0.4804(3) 0.82545(17) -0.05165(16) 0.0566(7) Uani 1 1 d . . .
C22 C 0.2188(5) 0.9056(2) 0.2929(2) 0.0295(9) Uani 1 1 d . . .
F2 F 0.6703(3) 0.69673(17) 0.01520(18) 0.0661(8) Uani 1 1 d . . .
C21 C 0.1209(5) 1.1027(3) 0.0115(3) 0.0349(10) Uani 1 1 d . . .
F1 F 0.7535(3) 0.66973(16) 0.17864(18) 0.0623(8) Uani 1 1 d . . .
C20 C 0.2857(5) 1.0051(2) 0.1106(2) 0.0287(9) Uani 1 1 d . . .
C19 C 0.4405(5) 0.8762(2) 0.0773(2) 0.0313(10) Uani 1 1 d . . .
C18 C 0.5063(5) 0.8188(3) 0.0298(3) 0.0368(10) Uani 1 1 d . . .
C17 C 0.4863(5) 0.8612(2) 0.1620(2) 0.0329(10) Uani 1 1 d . . .
C16 C 0.0901(5) 0.9563(3) 0.3070(3) 0.0399(11) Uani 1 1 d . . .
H16A H 0.0803 1.0145 0.2898 0.048 Uiso 1 1 calc R . .
C15 C 0.5865(5) 1.0296(3) 0.3927(3) 0.0413(11) Uani 1 1 d . . .
H15A H 0.5230 0.9886 0.4126 0.050 Uiso 1 1 calc R . .
C14 C 0.2615(5) 0.9816(3) -0.0310(3) 0.0371(11) Uani 1 1 d . . .
C13 C 0.6094(5) 0.7500(3) 0.0646(3) 0.0452(12) Uani 1 1 d . . .
C12 C 0.6611(5) 1.0998(3) 0.2808(3) 0.0402(11) Uani 1 1 d . . .
H12A H 0.6477 1.1069 0.2247 0.048 Uiso 1 1 calc R . .
C11 C 0.1833(5) 1.0766(3) 0.0902(2) 0.0338(10) Uani 1 1 d . . .
C10 C 0.1601(5) 1.0557(3) -0.0487(3) 0.0370(11) Uani 1 1 d . . .
C9 C -0.0246(5) 0.9217(3) 0.3463(3) 0.0450(11) Uani 1 1 d . . .
H9A H -0.1103 0.9567 0.3554 0.054 Uiso 1 1 calc R . .
C8 C 0.6512(5) 0.7366(3) 0.1466(3) 0.0457(12) Uani 1 1 d . . .
C7 C 0.5871(5) 0.7924(3) 0.1948(3) 0.0393(11) Uani 1 1 d . . .
C6 C 0.2322(5) 0.8196(3) 0.3210(3) 0.0401(11) Uani 1 1 d . . .
H6A H 0.3193 0.7846 0.3135 0.048 Uiso 1 1 calc R . .
C5 C 0.7026(6) 1.0805(3) 0.4476(3) 0.0530(13) Uani 1 1 d . . .
H5A H 0.7163 1.0740 0.5038 0.064 Uiso 1 1 calc R . .
C4 C -0.0112(5) 0.8364(3) 0.3714(3) 0.0458(12) Uani 1 1 d . . .
H4A H -0.0896 0.8127 0.3966 0.055 Uiso 1 1 calc R . .
C3 C 0.1171(6) 0.7854(3) 0.3598(3) 0.0501(13) Uani 1 1 d . . .
H3A H 0.1270 0.7275 0.3782 0.060 Uiso 1 1 calc R . .
C2 C 0.7773(5) 1.1498(3) 0.3350(3) 0.0498(13) Uani 1 1 d . . .
H2A H 0.8425 1.1900 0.3153 0.060 Uiso 1 1 calc R . .
C1 C 0.7964(6) 1.1402(3) 0.4175(3) 0.0553(13) Uani 1 1 d . . .
H1A H 0.8738 1.1745 0.4536 0.066 Uiso 1 1 calc R . .

loop_
_atom_site_aniso_label
_atom_site_aniso_U_11
_atom_site_aniso_U_22
_atom_site_aniso_U_33
_atom_site_aniso_U_23
_atom_site_aniso_U_13
_atom_site_aniso_U_12
Sn1 0.03086(18) 0.03140(18) 0.02696(18) -0.00113(13) 0.00633(11) -0.00130(13)
F8 0.0484(16) 0.0483(15) 0.0478(18) 0.0070(12) 0.0040(12) 0.0108(12)
C24 0.027(2) 0.032(2) 0.030(2) -0.0052(19) 0.0078(16) -0.0090(18)
F7 0.0606(18) 0.0509(16) 0.0402(16) -0.0033(13) 0.0104(12) 0.0211(13)
C23 0.031(2) 0.029(2) 0.033(2) -0.0037(19) 0.0084(17) 0.0027(19)
F6 0.0697(19) 0.0666(17) 0.0312(16) 0.0114(13) 0.0015(12) 0.0019(14)
F5 0.0569(17) 0.0424(15) 0.0562(18) 0.0098(13) 0.0039(13) 0.0153(13)
F4 0.096(2) 0.076(2) 0.0286(16) -0.0079(14) 0.0148(14) 0.0231(17)
F3 0.0704(18) 0.0601(17) 0.0455(18) -0.0118(14) 0.0261(13) 0.0067(14)
C22 0.033(2) 0.031(2) 0.023(2) -0.0058(17) 0.0042(17) -0.0051(18)
F2 0.077(2) 0.0528(17) 0.080(2) -0.0142(16) 0.0416(16) 0.0149(15)
C21 0.029(2) 0.033(2) 0.040(3) 0.003(2) 0.0022(19) -0.0036(19)
F1 0.0568(17) 0.0454(16) 0.088(2) 0.0099(15) 0.0233(14) 0.0223(14)
C20 0.029(2) 0.028(2) 0.027(2) 0.0007(18) 0.0051(17) -0.0059(18)
C19 0.033(2) 0.024(2) 0.039(3) -0.0055(19) 0.0117(18) -0.0079(18)
C18 0.040(3) 0.037(3) 0.038(3) -0.009(2) 0.019(2) -0.007(2)
C17 0.031(2) 0.027(2) 0.040(3) -0.0076(19) 0.0088(18) -0.0044(19)
C16 0.039(3) 0.034(2) 0.045(3) 0.004(2) 0.009(2) 0.001(2)
C15 0.043(3) 0.046(3) 0.036(3) 0.001(2) 0.010(2) -0.007(2)
C14 0.040(3) 0.041(3) 0.030(3) -0.006(2) 0.0092(19) -0.011(2)
C13 0.049(3) 0.034(3) 0.060(4) -0.013(2) 0.028(2) -0.003(2)
C12 0.047(3) 0.040(3) 0.035(3) 0.000(2) 0.012(2) -0.001(2)
C11 0.036(2) 0.035(2) 0.031(3) -0.005(2) 0.0094(19) -0.007(2)
C10 0.035(2) 0.038(3) 0.032(3) 0.008(2) -0.0015(19) -0.011(2)
C9 0.031(3) 0.058(3) 0.048(3) 0.010(2) 0.013(2) 0.006(2)
C8 0.041(3) 0.035(3) 0.062(4) 0.001(2) 0.012(2) 0.001(2)
C7 0.034(3) 0.038(3) 0.046(3) 0.000(2) 0.010(2) -0.001(2)
C6 0.047(3) 0.030(2) 0.046(3) 0.001(2) 0.018(2) -0.001(2)
C5 0.060(3) 0.070(3) 0.029(3) -0.008(2) 0.012(2) -0.014(3)
C4 0.034(3) 0.060(3) 0.043(3) 0.004(2) 0.009(2) -0.013(2)
C3 0.058(3) 0.034(3) 0.060(3) 0.006(2) 0.019(2) -0.011(2)
C2 0.054(3) 0.043(3) 0.053(3) 0.003(2) 0.013(2) -0.021(2)
C1 0.061(3) 0.052(3) 0.047(3) -0.016(2) 0.004(2) -0.016(3)

loop_
_atom_type_symbol
_atom_type_description
_atom_type_scat_dispersion_real
_atom_type_scat_dispersion_imag
_atom_type_scat_source
C C 0.0033 0.0016 'International Tables Vol C Tables 4.2.6.8 and 6.1.1.4'
H H 0.0000 0.0000 'International Tables Vol C Tables 4.2.6.8 and 6.1.1.4'
F F 0.0171 0.0103 'International Tables Vol C Tables 4.2.6.8 and 6.1.1.4'
Sn Sn -0.6537 1.4246 'International Tables Vol C Tables 4.2.6.8 and 6.1.1.4'

loop_
_geom_angle_atom_site_label_1
_geom_angle_atom_site_label_2
_geom_angle_atom_site_label_3
_geom_angle
_geom_angle_site_symmetry_1
_geom_angle_site_symmetry_3
_geom_angle_publ_flag
C22 Sn1 C23 110.57(15) . . ?
C22 Sn1 C20 115.90(15) . . ?
C23 Sn1 C20 116.50(15) . . ?
C22 Sn1 C17 113.82(15) . . ?
C23 Sn1 C17 116.73(15) . . ?
C20 Sn1 C17 80.61(15) . . ?
C14 C24 C20 116.0(4) . . ?
C14 C24 C19 127.8(4) . . ?
C20 C24 C19 116.2(3) . . ?
C15 C23 C12 119.0(4) . . ?
C15 C23 Sn1 118.2(3) . . ?
C12 C23 Sn1 122.8(3) . . ?
C16 C22 C6 118.0(4) . . ?
C16 C22 Sn1 121.2(3) . . ?
C6 C22 Sn1 120.8(3) . . ?
C10 C21 F5 119.7(4) . . ?
C10 C21 C11 118.3(4) . . ?
F5 C21 C11 122.0(4) . . ?
C11 C20 C24 120.1(4) . . ?
C11 C20 Sn1 126.4(3) . . ?
C24 C20 Sn1 113.5(3) . . ?
C18 C19 C17 115.9(4) . . ?
C18 C19 C24 127.7(4) . . ?
C17 C19 C24 116.3(3) . . ?
F3 C18 C19 123.8(4) . . ?
F3 C18 C13 114.7(4) . . ?
C19 C18 C13 121.5(4) . . ?
C7 C17 C19 121.4(4) . . ?
C7 C17 Sn1 125.2(3) . . ?
C19 C17 Sn1 113.3(3) . . ?
C22 C16 C9 121.1(4) . . ?
C22 C16 H16A 119.4 . . ?
C9 C16 H16A 119.4 . . ?
C23 C15 C5 120.9(4) . . ?
C23 C15 H15A 119.6 . . ?
C5 C15 H15A 119.6 . . ?
F4 C14 C24 123.7(4) . . ?
F4 C14 C10 114.5(4) . . ?
C24 C14 C10 121.8(4) . . ?
F2 C13 C8 119.8(4) . . ?
F2 C13 C18 118.7(4) . . ?
C8 C13 C18 121.5(4) . . ?
C23 C12 C2 120.4(4) . . ?
C23 C12 H12A 119.8 . . ?
C2 C12 H12A 119.8 . . ?
F7 C11 C21 118.5(4) . . ?
F7 C11 C20 118.7(4) . . ?
C21 C11 C20 122.8(4) . . ?
F6 C10 C21 120.7(4) . . ?
F6 C10 C14 118.4(4) . . ?
C21 C10 C14 120.9(4) . . ?
C4 C9 C16 119.8(4) . . ?
C4 C9 H9A 120.1 . . ?
C16 C9 H9A 120.1 . . ?
F1 C8 C13 120.0(4) . . ?
F1 C8 C7 121.9(4) . . ?
C13 C8 C7 118.1(4) . . ?
F8 C7 C8 118.4(4) . . ?
F8 C7 C17 120.0(4) . . ?
C8 C7 C17 121.6(4) . . ?
C3 C6 C22 120.6(4) . . ?
C3 C6 H6A 119.7 . . ?
C22 C6 H6A 119.7 . . ?
C1 C5 C15 119.1(4) . . ?
C1 C5 H5A 120.5 . . ?
C15 C5 H5A 120.5 . . ?
C9 C4 C3 120.2(4) . . ?
C9 C4 H4A 119.9 . . ?
C3 C4 H4A 119.9 . . ?
C4 C3 C6 120.2(4) . . ?
C4 C3 H3A 119.9 . . ?
C6 C3 H3A 119.9 . . ?
C1 C2 C12 120.1(4) . . ?
C1 C2 H2A 120.0 . . ?
C12 C2 H2A 120.0 . . ?
C2 C1 C5 120.7(4) . . ?
C2 C1 H1A 119.6 . . ?
C5 C1 H1A 119.6 . . ?

loop_
_geom_bond_atom_site_label_1
_geom_bond_atom_site_label_2
_geom_bond_distance
_geom_bond_site_symmetry_2
_geom_bond_publ_flag
Sn1 C22 2.102(4) . ?
Sn1 C23 2.121(4) . ?
Sn1 C20 2.127(4) . ?
Sn1 C17 2.138(4) . ?
F8 C7 1.350(5) . ?
C24 C14 1.385(6) . ?
C24 C20 1.410(5) . ?
C24 C19 1.513(5) . ?
F7 C11 1.353(5) . ?
C23 C15 1.373(6) . ?
C23 C12 1.382(6) . ?
F6 C10 1.337(5) . ?
F5 C21 1.348(4) . ?
F4 C14 1.336(5) . ?
F3 C18 1.339(5) . ?
C22 C16 1.382(6) . ?
C22 C6 1.388(5) . ?
F2 C13 1.345(5) . ?
C21 C10 1.344(6) . ?
C21 C11 1.358(6) . ?
F1 C8 1.351(5) . ?
C20 C11 1.372(5) . ?
C19 C18 1.383(6) . ?
C19 C17 1.402(6) . ?
C18 C13 1.388(6) . ?
C17 C7 1.370(5) . ?
C16 C9 1.388(6) . ?
C16 H16A 0.9300 . ?
C15 C5 1.395(6) . ?
C15 H15A 0.9300 . ?
C14 C10 1.396(6) . ?
C13 C8 1.353(6) . ?
C12 C2 1.382(6) . ?
C12 H12A 0.9300 . ?
C9 C4 1.363(6) . ?
C9 H9A 0.9300 . ?
C8 C7 1.368(6) . ?
C6 C3 1.383(6) . ?
C6 H6A 0.9300 . ?
C5 C1 1.370(6) . ?
C5 H5A 0.9300 . ?
C4 C3 1.369(6) . ?
C4 H4A 0.9300 . ?
C3 H3A 0.9300 . ?
C2 C1 1.366(6) . ?
C2 H2A 0.9300 . ?
C1 H1A 0.9300 . ?

loop_
_geom_torsion_atom_site_label_1
_geom_torsion_atom_site_label_2
_geom_torsion_atom_site_label_3
_geom_torsion_atom_site_label_4
_geom_torsion
_geom_torsion_site_symmetry_1
_geom_torsion_site_symmetry_2
_geom_torsion_site_symmetry_3
_geom_torsion_site_symmetry_4
_geom_torsion_publ_flag
C22 Sn1 C23 C15 20.3(4) . . . . ?
C20 Sn1 C23 C15 155.4(3) . . . . ?
C17 Sn1 C23 C15 -111.9(3) . . . . ?
C22 Sn1 C23 C12 -161.8(3) . . . . ?
C20 Sn1 C23 C12 -26.7(4) . . . . ?
C17 Sn1 C23 C12 66.0(4) . . . . ?
C23 Sn1 C22 C16 77.1(3) . . . . ?
C20 Sn1 C22 C16 -58.3(3) . . . . ?
C17 Sn1 C22 C16 -149.2(3) . . . . ?
C23 Sn1 C22 C6 -103.0(3) . . . . ?
C20 Sn1 C22 C6 121.7(3) . . . . ?
C17 Sn1 C22 C6 30.7(4) . . . . ?
C14 C24 C20 C11 -0.4(6) . . . . ?
C19 C24 C20 C11 -179.1(3) . . . . ?
C14 C24 C20 Sn1 178.4(3) . . . . ?
C19 C24 C20 Sn1 -0.3(4) . . . . ?
C22 Sn1 C20 C11 66.4(4) . . . . ?
C23 Sn1 C20 C11 -66.3(4) . . . . ?
C17 Sn1 C20 C11 178.4(4) . . . . ?
C22 Sn1 C20 C24 -112.3(3) . . . . ?
C23 Sn1 C20 C24 115.0(3) . . . . ?
C17 Sn1 C20 C24 -0.3(3) . . . . ?
C14 C24 C19 C18 4.4(7) . . . . ?
C20 C24 C19 C18 -177.0(4) . . . . ?
C14 C24 C19 C17 -177.4(4) . . . . ?
C20 C24 C19 C17 1.2(5) . . . . ?
C17 C19 C18 F3 -177.5(4) . . . . ?
C24 C19 C18 F3 0.7(7) . . . . ?
C17 C19 C18 C13 0.9(6) . . . . ?
C24 C19 C18 C13 179.1(4) . . . . ?
C18 C19 C17 C7 -1.4(6) . . . . ?
C24 C19 C17 C7 -179.8(4) . . . . ?
C18 C19 C17 Sn1 177.0(3) . . . . ?
C24 C19 C17 Sn1 -1.4(4) . . . . ?
C22 Sn1 C17 C7 -66.4(4) . . . . ?
C23 Sn1 C17 C7 64.3(4) . . . . ?
C20 Sn1 C17 C7 179.3(4) . . . . ?
C22 Sn1 C17 C19 115.2(3) . . . . ?
C23 Sn1 C17 C19 -114.1(3) . . . . ?
C20 Sn1 C17 C19 1.0(3) . . . . ?
C6 C22 C16 C9 -1.4(6) . . . . ?
Sn1 C22 C16 C9 178.5(3) . . . . ?
C12 C23 C15 C5 0.6(6) . . . . ?
Sn1 C23 C15 C5 178.6(3) . . . . ?
C20 C24 C14 F4 -178.4(4) . . . . ?
C19 C24 C14 F4 0.2(6) . . . . ?
C20 C24 C14 C10 1.5(6) . . . . ?
C19 C24 C14 C10 -179.9(4) . . . . ?
F3 C18 C13 F2 -1.1(6) . . . . ?
C19 C18 C13 F2 -179.6(4) . . . . ?
F3 C18 C13 C8 177.9(4) . . . . ?
C19 C18 C13 C8 -0.6(7) . . . . ?
C15 C23 C12 C2 -0.1(6) . . . . ?
Sn1 C23 C12 C2 -177.9(3) . . . . ?
C10 C21 C11 F7 -178.5(4) . . . . ?
F5 C21 C11 F7 0.6(6) . . . . ?
C10 C21 C11 C20 0.8(6) . . . . ?
F5 C21 C11 C20 179.9(4) . . . . ?
C24 C20 C11 F7 178.5(3) . . . . ?
Sn1 C20 C11 F7 -0.1(6) . . . . ?
C24 C20 C11 C21 -0.8(6) . . . . ?
Sn1 C20 C11 C21 -179.4(3) . . . . ?
F5 C21 C10 F6 0.5(6) . . . . ?
C11 C21 C10 F6 179.7(3) . . . . ?
F5 C21 C10 C14 -178.8(3) . . . . ?
C11 C21 C10 C14 0.4(6) . . . . ?
F4 C14 C10 F6 -1.0(5) . . . . ?
C24 C14 C10 F6 179.1(3) . . . . ?
F4 C14 C10 C21 178.4(4) . . . . ?
C24 C14 C10 C21 -1.5(6) . . . . ?
C22 C16 C9 C4 -0.2(7) . . . . ?
F2 C13 C8 F1 -0.2(6) . . . . ?
C18 C13 C8 F1 -179.2(4) . . . . ?
F2 C13 C8 C7 179.8(4) . . . . ?
C18 C13 C8 C7 0.8(7) . . . . ?
F1 C8 C7 F8 -1.4(6) . . . . ?
C13 C8 C7 F8 178.6(4) . . . . ?
F1 C8 C7 C17 178.6(4) . . . . ?
C13 C8 C7 C17 -1.4(7) . . . . ?
C19 C17 C7 F8 -178.3(3) . . . . ?
Sn1 C17 C7 F8 3.5(6) . . . . ?
C19 C17 C7 C8 1.7(6) . . . . ?
Sn1 C17 C7 C8 -176.5(3) . . . . ?
C16 C22 C6 C3 1.6(6) . . . . ?
Sn1 C22 C6 C3 -178.3(3) . . . . ?
C23 C15 C5 C1 -0.5(7) . . . . ?
C16 C9 C4 C3 1.6(7) . . . . ?
C9 C4 C3 C6 -1.3(7) . . . . ?
C22 C6 C3 C4 -0.3(7) . . . . ?
C23 C12 C2 C1 -0.6(7) . . . . ?
C12 C2 C1 C5 0.8(8) . . . . ?
C15 C5 C1 C2 -0.3(8) . . . . ?

loop_
_cod_related_entry_id
_cod_related_entry_database
_cod_related_entry_code
1 ChemSpider 30658871
